data_2020634
loop_
_publ_author_name
'Geiger, David K.'
'DeStefano, Matthew R.'

_publ_section_title
;
 Conformational differences and intermolecular
 C---H&#x00B7;&#x00B7;&#x00B7;N interactions in three polymorphs of a
 bis(pyridinyl)-substituted benzimidazole
;
_journal_coeditor_code YP3132
_journal_issue 11
_journal_name_full 'Acta Crystallographica Section C'
_journal_page_first 867
_journal_page_last 874
_journal_paper_doi 10.1107/S2053229616015837
_journal_volume 72
_journal_year 2016
_chemical_formula_iupac 'C20 H18 N4'
_chemical_formula_moiety 'C20 H18 N4'
_chemical_formula_sum 'C20 H18 N4'
_chemical_formula_weight 314.38
_chemical_name_systematic
;
5,6-Dimethyl-2-(pyridin-2-yl)-1-[(pyridin-2-yl)methyl]-1<i>H</i>-benzimidazole
;
_space_group_crystal_system triclinic
_space_group_IT_number 2
_space_group_name_Hall '-P 1'
_space_group_name_H-M_alt 'P -1'
_symmetry_space_group_name_Hall '-P 1'
_symmetry_space_group_name_H-M 'P -1'
_atom_sites_solution_hydrogens geom
_atom_sites_solution_primary direct
_atom_sites_solution_secondary difmap
_cell_angle_alpha 85.335(9)
_cell_angle_beta 85.257(9)
_cell_angle_gamma 85.774(9)
_cell_formula_units_Z 2
_cell_length_a 6.1920(18)
_cell_length_b 8.214(3)
_cell_length_c 16.488(5)
_cell_measurement_reflns_used 3700
_cell_measurement_temperature 200.(2)
_cell_measurement_theta_max 25.1451
_cell_measurement_theta_min 2.4827
_cell_volume 831.1(5)
_computing_cell_refinement
;
SAINT (Bruker, 2013)
;
_computing_data_collection
;
APEX2  (Bruker, 2013)
;
_computing_data_reduction
;
SAINT (Bruker, 2013)
;
_computing_molecular_graphics
;
PLATON (Spek, 2009) and Mercury (Macrae <i>et al.</i>, 2006)
;
_computing_publication_material
;
publCIF (Westrip, 2010)
;
_computing_structure_refinement
;
SHELXL2014 (Sheldrick, 2015)
;
_computing_structure_solution
;
SHELXS97 (Sheldrick, 2008)
;
_diffrn_ambient_temperature 200.(2)
_diffrn_detector_area_resol_mean 8.3330
_diffrn_measured_fraction_theta_full 0.969
_diffrn_measured_fraction_theta_max 0.969
_diffrn_measurement_device_type 'Bruker SMART X2S benchtop'
_diffrn_measurement_method \w
_diffrn_radiation_monochromator 'doubly curved silicon crystal'
_diffrn_radiation_type MoKa
_diffrn_radiation_wavelength 0.71073
_diffrn_reflns_av_R_equivalents 0.0742
_diffrn_reflns_limit_h_max 7
_diffrn_reflns_limit_h_min -7
_diffrn_reflns_limit_k_max 9
_diffrn_reflns_limit_k_min -9
_diffrn_reflns_limit_l_max 19
_diffrn_reflns_limit_l_min -19
_diffrn_reflns_number 9072
_diffrn_reflns_theta_full 25.40
_diffrn_reflns_theta_max 25.40
_diffrn_reflns_theta_min 2.49
_exptl_absorpt_coefficient_mu 0.077
_exptl_absorpt_correction_T_max 0.97
_exptl_absorpt_correction_T_min 0.40
_exptl_absorpt_correction_type multi-scan
_exptl_absorpt_process_details
;
(SADABS; Bruker, 2013)
;
_exptl_crystal_colour colourless
_exptl_crystal_density_diffrn 1.256
_exptl_crystal_density_method 'not measured'
_exptl_crystal_description block
_exptl_crystal_F_000 332
_exptl_crystal_size_max 0.500
_exptl_crystal_size_mid 0.400
_exptl_crystal_size_min 0.400
_refine_diff_density_max 0.262
_refine_diff_density_min -0.256
_refine_ls_extinction_method none
_refine_ls_goodness_of_fit_ref 1.062
_refine_ls_hydrogen_treatment constr
_refine_ls_matrix_type full
_refine_ls_number_parameters 219
_refine_ls_number_reflns 2964
_refine_ls_number_restraints 0
_refine_ls_restrained_S_all 1.062
_refine_ls_R_factor_all 0.0905
_refine_ls_R_factor_gt 0.0610
_refine_ls_shift/su_max 0.000
_refine_ls_shift/su_mean 0.000
_refine_ls_structure_factor_coef Fsqd
_refine_ls_weighting_details 'w=1/[\s^2^(Fo^2^)+(0.1081P)^2^+0.0053P] where P=(Fo^2^+2Fc^2^)/3'
_refine_ls_weighting_scheme calc
_refine_ls_wR_factor_gt 0.1671
_refine_ls_wR_factor_ref 0.1964
_reflns_number_gt 2061
_reflns_number_total 2964
_reflns_threshold_expression 'I > 2\s(I)'
_cod_data_source_file yp3132sup1.cif
_cod_data_source_block 3
_cod_depositor_comments 'Adding full bibliography for 2020633--2020634.cif.'
_cod_original_cell_volume 831.1(4)
_cod_database_code 2020634
_cod_database_fobs_code 2020634

loop_
_space_group_symop_operation_xyz
'x, y, z'
'-x, -y, -z'

loop_
_atom_site_type_symbol
_atom_site_label
_atom_site_fract_x
_atom_site_fract_y
_atom_site_fract_z
_atom_site_U_iso_or_equiv
_atom_site_adp_type
_atom_site_calc_flag
_atom_site_occupancy
N N1 0.7259(3) 0.6674(2) 0.73758(10) 0.0383(5) Uani d 1
N N2 0.3894(3) 0.7900(2) 0.75758(11) 0.0396(5) Uani d 1
N N3 0.7628(4) 0.6764(3) 0.91370(13) 0.0646(7) Uani d 1
N N4 1.0980(3) 0.3080(2) 0.78326(12) 0.0508(6) Uani d 1
C C1 0.6457(4) 0.6990(2) 0.66084(13) 0.0383(5) Uani d 1
C C2 0.4390(3) 0.7756(2) 0.67451(13) 0.0373(5) Uani d 1
C C3 0.3137(4) 0.8233(2) 0.60796(13) 0.0418(6) Uani d 1
H H3 0.1729 0.876 0.6167 0.05 Uiso calc 1
C C4 0.3974(4) 0.7929(3) 0.52988(14) 0.0438(6) Uani d 1
C C5 0.6089(4) 0.7137(3) 0.51690(13) 0.0449(6) Uani d 1
C C6 0.7334(4) 0.6674(3) 0.58233(13) 0.0429(6) Uani d 1
H H6 0.8748 0.6155 0.5739 0.052 Uiso calc 1
C C7 0.5631(4) 0.7234(2) 0.79296(13) 0.0379(5) Uani d 1
C C8 0.5730(4) 0.7172(3) 0.88284(13) 0.0421(6) Uani d 1
C C9 0.3867(5) 0.7563(4) 0.93111(16) 0.0661(8) Uani d 1
H H9 0.2536 0.7853 0.9071 0.079 Uiso calc 1
C C10 0.3954(5) 0.7529(4) 1.01471(17) 0.0779(9) Uani d 1
H H10 0.2687 0.78 1.0488 0.094 Uiso calc 1
C C11 0.5898(5) 0.7097(4) 1.04777(17) 0.0699(8) Uani d 1
H H11 0.6006 0.7044 1.1051 0.084 Uiso calc 1
C C12 0.7664(5) 0.6748(4) 0.99578(17) 0.0776(9) Uani d 1
H H12 0.9014 0.6474 1.0186 0.093 Uiso calc 1
C C13 0.9315(3) 0.5740(2) 0.75159(14) 0.0415(5) Uani d 1
H H13A 0.9894 0.6112 0.8006 0.05 Uiso calc 1
H H13B 1.0371 0.5984 0.7045 0.05 Uiso calc 1
C C14 0.9141(3) 0.3904(2) 0.76334(11) 0.0341(5) Uani d 1
C C15 0.7271(4) 0.3144(3) 0.75338(13) 0.0430(6) Uani d 1
H H15 0.5979 0.3768 0.7399 0.052 Uiso calc 1
C C16 0.7326(4) 0.1437(3) 0.76353(15) 0.0532(7) Uani d 1
H H16 0.6068 0.0881 0.7568 0.064 Uiso calc 1
C C17 0.9217(5) 0.0570(3) 0.78328(17) 0.0594(7) Uani d 1
H H17 0.9303 -0.0592 0.7899 0.071 Uiso calc 1
C C18 1.0972(4) 0.1431(3) 0.79319(18) 0.0626(7) Uani d 1
H H18 1.227 0.0831 0.808 0.075 Uiso calc 1
C C41 0.2616(5) 0.8433(3) 0.45814(15) 0.0595(7) Uani d 1
H H41A 0.1182 0.8887 0.4783 0.089 Uiso calc 1
H H41B 0.2449 0.7474 0.4281 0.089 Uiso calc 1
H H41C 0.3343 0.9263 0.4218 0.089 Uiso calc 1
C C51 0.6995(5) 0.6796(3) 0.43136(15) 0.0615(7) Uani d 1
H H51A 0.6106 0.6022 0.4094 0.092 Uiso calc 1
H H51B 0.8493 0.6324 0.4329 0.092 Uiso calc 1
H H51C 0.6973 0.782 0.3964 0.092 Uiso calc 1

loop_
_atom_site_aniso_label
_atom_site_aniso_U_11
_atom_site_aniso_U_22
_atom_site_aniso_U_33
_atom_site_aniso_U_12
_atom_site_aniso_U_13
_atom_site_aniso_U_23
N1 0.0354(10) 0.0353(9) 0.0442(11) 0.0030(8) -0.0070(8) -0.0041(7)
N2 0.0354(10) 0.0401(10) 0.0430(10) 0.0030(8) -0.0045(8) -0.0048(8)
N3 0.0493(13) 0.0950(18) 0.0486(13) 0.0060(12) -0.0111(10) -0.0023(11)
N4 0.0348(11) 0.0445(11) 0.0732(14) 0.0053(9) -0.0110(10) -0.0052(9)
C1 0.0395(12) 0.0327(10) 0.0439(12) -0.0024(9) -0.0089(10) -0.0032(9)
C2 0.0354(12) 0.0310(10) 0.0455(12) -0.0004(9) -0.0054(9) -0.0027(8)
C3 0.0361(12) 0.0419(12) 0.0472(13) 0.0023(9) -0.0086(10) -0.0018(9)
C4 0.0455(13) 0.0406(12) 0.0463(13) -0.0035(10) -0.0083(10) -0.0038(9)
C5 0.0477(14) 0.0463(12) 0.0421(13) -0.0075(10) -0.0040(11) -0.0069(10)
C6 0.0360(12) 0.0420(12) 0.0503(14) 0.0014(10) -0.0003(10) -0.0077(10)
C7 0.0406(12) 0.0302(10) 0.0430(12) -0.0015(9) -0.0050(10) -0.0034(8)
C8 0.0439(13) 0.0388(11) 0.0438(13) -0.0025(10) -0.0067(10) -0.0022(9)
C9 0.0501(16) 0.101(2) 0.0465(15) 0.0059(15) -0.0037(12) -0.0142(14)
C10 0.0612(19) 0.127(3) 0.0450(16) 0.0028(18) 0.0001(14) -0.0171(16)
C11 0.070(2) 0.097(2) 0.0450(15) -0.0091(16) -0.0113(14) -0.0073(14)
C12 0.0594(19) 0.123(3) 0.0515(17) 0.0037(18) -0.0186(15) -0.0059(16)
C13 0.0323(11) 0.0405(12) 0.0524(13) -0.0010(9) -0.0087(10) -0.0039(9)
C14 0.0333(11) 0.0392(11) 0.0298(10) 0.0026(9) -0.0035(8) -0.0064(8)
C15 0.0387(12) 0.0453(12) 0.0464(13) -0.0031(10) -0.0090(10) -0.0062(9)
C16 0.0524(15) 0.0480(13) 0.0616(16) -0.0151(12) -0.0054(12) -0.0065(11)
C17 0.0661(18) 0.0353(12) 0.0759(18) -0.0008(12) 0.0003(14) -0.0073(11)
C18 0.0472(15) 0.0445(14) 0.095(2) 0.0114(12) -0.0123(14) -0.0031(13)
C41 0.0582(16) 0.0703(17) 0.0516(15) -0.0034(14) -0.0174(13) -0.0017(12)
C51 0.0617(17) 0.0744(18) 0.0489(15) -0.0021(14) 0.0009(13) -0.0160(13)

loop_
_atom_type_symbol
_atom_type_description
_atom_type_scat_dispersion_real
_atom_type_scat_dispersion_imag
_atom_type_scat_source
C C 0.0033 0.0016 'International Tables Vol C Tables 4.2.6.8 and 6.1.1.4'
H H 0.0000 0.0000 'International Tables Vol C Tables 4.2.6.8 and 6.1.1.4'
N N 0.0061 0.0033 'International Tables Vol C Tables 4.2.6.8 and 6.1.1.4'

loop_
_geom_angle_atom_site_label_1
_geom_angle_atom_site_label_2
_geom_angle_atom_site_label_3
_geom_angle
C7 N1 C1 106.00(18)
C7 N1 C13 129.92(18)
C1 N1 C13 123.64(18)
C7 N2 C2 104.97(18)
C8 N3 C12 116.8(2)
C14 N4 C18 117.16(19)
C2 C1 N1 105.85(19)
C2 C1 C6 121.71(19)
N1 C1 C6 132.4(2)
N2 C2 C1 110.30(17)
N2 C2 C3 130.0(2)
C1 C2 C3 119.7(2)
C4 C3 C2 119.5(2)
C4 C3 H3 120.3
C2 C3 H3 120.3
C3 C4 C5 120.2(2)
C3 C4 C41 119.5(2)
C5 C4 C41 120.3(2)
C6 C5 C4 120.5(2)
C6 C5 C51 119.5(2)
C4 C5 C51 120.1(2)
C5 C6 C1 118.5(2)
C5 C6 H6 120.8
C1 C6 H6 120.8
N2 C7 N1 112.87(19)
N2 C7 C8 121.1(2)
N1 C7 C8 126.0(2)
N3 C8 C9 122.4(2)
N3 C8 C7 118.5(2)
C9 C8 C7 119.1(2)
C8 C9 C10 119.4(3)
C8 C9 H9 120.3
C10 C9 H9 120.3
C11 C10 C9 119.0(3)
C11 C10 H10 120.5
C9 C10 H10 120.5
C12 C11 C10 117.8(3)
C12 C11 H11 121.1
C10 C11 H11 121.1
N3 C12 C11 124.5(3)
N3 C12 H12 117.8
C11 C12 H12 117.8
N1 C13 C14 114.18(17)
N1 C13 H13A 108.7
C14 C13 H13A 108.7
N1 C13 H13B 108.7
C14 C13 H13B 108.7
H13A C13 H13B 107.6
N4 C14 C15 122.83(19)
N4 C14 C13 113.50(18)
C15 C14 C13 123.66(19)
C14 C15 C16 118.5(2)
C14 C15 H15 120.8
C16 C15 H15 120.8
C17 C16 C15 119.3(2)
C17 C16 H16 120.3
C15 C16 H16 120.3
C18 C17 C16 118.0(2)
C18 C17 H17 121.0
C16 C17 H17 121.0
N4 C18 C17 124.2(2)
N4 C18 H18 117.9
C17 C18 H18 117.9
C4 C41 H41A 109.5
C4 C41 H41B 109.5
H41A C41 H41B 109.5
C4 C41 H41C 109.5
H41A C41 H41C 109.5
H41B C41 H41C 109.5
C5 C51 H51A 109.5
C5 C51 H51B 109.5
H51A C51 H51B 109.5
C5 C51 H51C 109.5
H51A C51 H51C 109.5
H51B C51 H51C 109.5

loop_
_geom_bond_atom_site_label_1
_geom_bond_atom_site_label_2
_geom_bond_distance
N1 C7 1.382(3)
N1 C1 1.395(3)
N1 C13 1.462(3)
N2 C7 1.327(3)
N2 C2 1.391(3)
N3 C8 1.329(3)
N3 C12 1.354(3)
N4 C14 1.332(3)
N4 C18 1.351(3)
C1 C2 1.394(3)
C1 C6 1.398(3)
C2 C3 1.409(3)
C3 C4 1.382(3)
C3 H3 0.95
C4 C5 1.427(3)
C4 C41 1.520(3)
C5 C6 1.389(3)
C5 C51 1.514(3)
C6 H6 0.95
C7 C8 1.485(3)
C8 C9 1.379(4)
C9 C10 1.382(4)
C9 H9 0.95
C10 C11 1.373(4)
C10 H10 0.95
C11 C12 1.361(5)
C11 H11 0.95
C12 H12 0.95
C13 C14 1.515(3)
C13 H13A 0.99
C13 H13B 0.99
C14 C15 1.383(3)
C15 C16 1.397(3)
C15 H15 0.95
C16 C17 1.374(4)
C16 H16 0.95
C17 C18 1.367(4)
C17 H17 0.95
C18 H18 0.95
C41 H41A 0.98
C41 H41B 0.98
C41 H41C 0.98
C51 H51A 0.98
C51 H51B 0.98
C51 H51C 0.98

loop_
_geom_hbond_atom_site_label_D
_geom_hbond_atom_site_label_H
_geom_hbond_atom_site_label_A
_geom_hbond_site_symmetry_A
_geom_hbond_distance_DH
_geom_hbond_distance_HA
_geom_hbond_distance_DA
_geom_hbond_angle_DHA
_geom_hbond_publ_flag
C13 H13A N3 . 0.99 2.31 2.953(3) 121.4 y
C18 H18 N2 1_645 0.95 2.71 3.370(3) 127.4 y
C11 H11 N4 2_767 0.95 2.72 3.508(3) 140.9 y

loop_
_geom_torsion_atom_site_label_1
_geom_torsion_atom_site_label_2
_geom_torsion_atom_site_label_3
_geom_torsion_atom_site_label_4
_geom_torsion
C7 N1 C1 C2 1.1(2)
C13 N1 C1 C2 174.10(17)
C7 N1 C1 C6 -178.6(2)
C13 N1 C1 C6 -5.6(3)
C7 N2 C2 C1 0.0(2)
C7 N2 C2 C3 179.0(2)
N1 C1 C2 N2 -0.7(2)
C6 C1 C2 N2 179.01(18)
N1 C1 C2 C3 -179.85(17)
C6 C1 C2 C3 -0.1(3)
N2 C2 C3 C4 -178.70(19)
C1 C2 C3 C4 0.2(3)
C2 C3 C4 C5 0.0(3)
C2 C3 C4 C41 179.58(19)
C3 C4 C5 C6 -0.4(3)
C41 C4 C5 C6 -180.0(2)
C3 C4 C5 C51 179.60(19)
C41 C4 C5 C51 0.1(3)
C4 C5 C6 C1 0.5(3)
C51 C5 C6 C1 -179.49(19)
C2 C1 C6 C5 -0.3(3)
N1 C1 C6 C5 179.4(2)
C2 N2 C7 N1 0.7(2)
C2 N2 C7 C8 179.33(17)
C1 N1 C7 N2 -1.2(2)
C13 N1 C7 N2 -173.57(18)
C1 N1 C7 C8 -179.70(18)
C13 N1 C7 C8 7.9(3)
C12 N3 C8 C9 0.0(4)
C12 N3 C8 C7 178.9(2)
N2 C7 C8 N3 -168.1(2)
N1 C7 C8 N3 10.3(3)
N2 C7 C8 C9 10.8(3)
N1 C7 C8 C9 -170.8(2)
N3 C8 C9 C10 -0.3(4)
C7 C8 C9 C10 -179.1(2)
C8 C9 C10 C11 -0.3(5)
C9 C10 C11 C12 1.1(5)
C8 N3 C12 C11 0.9(5)
C10 C11 C12 N3 -1.4(5)
C7 N1 C13 C14 85.2(2)
C1 N1 C13 C14 -86.0(2)
C18 N4 C14 C15 0.5(3)
C18 N4 C14 C13 -178.7(2)
N1 C13 C14 N4 -174.33(17)
N1 C13 C14 C15 6.5(3)
N4 C14 C15 C16 -0.9(3)
C13 C14 C15 C16 178.1(2)
C14 C15 C16 C17 0.3(4)
C15 C16 C17 C18 0.8(4)
C14 N4 C18 C17 0.7(4)
C16 C17 C18 N4 -1.3(4)
